data_7710073
loop_
_publ_author_name
'Estrada, Alexander Louis'
'Wititsuwannakul, Taveechai'
'Kromm, Klemenz'
'Hampel, Frank'
'Hall, Michael B.'
'Gladysz, John'

_publ_section_title
;
 Syntheses, Rearrangements, and Structural Analyses of Unsaturated
 Nitrogen Donor Ligands Derived from Diphenyldiazomethane and the Chiral
 Rhenium Lewis Acid [(\h5-C5H5)Re(NO)(PPh3)]+
;
_journal_name_full 'Dalton Transactions'
_journal_paper_doi 10.1039/D2DT00890D
_journal_year 2022
_chemical_formula_moiety 'C36 H29 N3 O P Re, C H2 Cl2'
_chemical_formula_sum 'C37 H31 Cl2 N3 O P Re'
_chemical_formula_weight 821.72
_space_group_crystal_system orthorhombic
_space_group_IT_number 61
_space_group_name_Hall '-P 2ac 2ab'
_space_group_name_H-M_alt 'P b c a'
_atom_sites_solution_hydrogens mixed
_atom_sites_solution_primary direct
_audit_creation_date 2021-10-07
_audit_creation_method
;
Olex2 1.5
(compiled 2021.08.20 svn.r13c46975 for OlexSys, GUI svn.r6405)
;
_audit_update_record
;
2022-03-16 deposited with the CCDC.	2022-04-18 downloaded from the CCDC.
;
_cell_angle_alpha 90
_cell_angle_beta 90
_cell_angle_gamma 90
_cell_formula_units_Z 8
_cell_length_a 10.4775(2)
_cell_length_b 18.2342(5)
_cell_length_c 34.1669(7)
_cell_measurement_reflns_used 5729
_cell_measurement_temperature 173(2)
_cell_measurement_theta_max 25.03
_cell_measurement_theta_min 1.00
_cell_volume 6527.5(3)
_computing_cell_refinement DENZO-SMN
_computing_data_collection Collect
_computing_data_reduction DENZO-SMN
_computing_molecular_graphics 'Olex2 1.5 (Dolomanov et al., 2009)'
_computing_publication_material 'Olex2 1.5 (Dolomanov et al., 2009)'
_computing_structure_refinement 'SHELXL 2018/3 (Sheldrick, 2015)'
_computing_structure_solution 'SHELXS  (Sheldrick, 2008)'
_diffrn_ambient_temperature 173.15
_diffrn_detector_area_resol_mean 9
_diffrn_measured_fraction_theta_full 0.990
_diffrn_measured_fraction_theta_max 0.990
_diffrn_measurement_device_type 'Bruker P4'
_diffrn_measurement_method '\w scans'
_diffrn_radiation_monochromator graphite
_diffrn_radiation_type MoK\a
_diffrn_radiation_wavelength 0.71073
_diffrn_reflns_av_R_equivalents 0.0742
_diffrn_reflns_av_unetI/netI 0.1047
_diffrn_reflns_Laue_measured_fraction_full 0.990
_diffrn_reflns_Laue_measured_fraction_max 0.990
_diffrn_reflns_limit_h_max 12
_diffrn_reflns_limit_h_min -12
_diffrn_reflns_limit_k_max 21
_diffrn_reflns_limit_k_min -21
_diffrn_reflns_limit_l_max 40
_diffrn_reflns_limit_l_min -40
_diffrn_reflns_number 10292
_diffrn_reflns_point_group_measured_fraction_full 0.990
_diffrn_reflns_point_group_measured_fraction_max 0.990
_diffrn_reflns_theta_full 25.025
_diffrn_reflns_theta_max 25.025
_diffrn_reflns_theta_min 2.234
_exptl_absorpt_coefficient_mu 3.971
_exptl_absorpt_correction_T_max 0.6922
_exptl_absorpt_correction_T_min 0.5039
_exptl_absorpt_correction_type empirical
_exptl_absorpt_process_details Scalepack
_exptl_crystal_colour 'clear light orange'
_exptl_crystal_colour_lustre clear
_exptl_crystal_colour_modifier light
_exptl_crystal_colour_primary orange
_exptl_crystal_density_diffrn 1.672
_exptl_crystal_density_method 'not measured'
_exptl_crystal_description plate
_exptl_crystal_F_000 3248
_exptl_crystal_recrystallization_method
'The material was recrystallised from a mixture of DCM and hexane  by solvent layering'
_exptl_crystal_size_max 0.2
_exptl_crystal_size_mid 0.2
_exptl_crystal_size_min 0.1
_refine_diff_density_max 1.295
_refine_diff_density_min -0.913
_refine_diff_density_rms 0.178
_refine_ls_extinction_method none
_refine_ls_goodness_of_fit_ref 0.973
_refine_ls_hydrogen_treatment constr
_refine_ls_matrix_type full
_refine_ls_number_parameters 382
_refine_ls_number_reflns 5709
_refine_ls_number_restraints 0
_refine_ls_restrained_S_all 0.973
_refine_ls_R_factor_all 0.0999
_refine_ls_R_factor_gt 0.0416
_refine_ls_shift/su_max 0.001
_refine_ls_shift/su_mean 0.000
_refine_ls_structure_factor_coef Fsqd
_refine_ls_weighting_details 'w=1/[\s^2^(Fo^2^)+(0.0239P)^2^] where P=(Fo^2^+2Fc^2^)/3'
_refine_ls_weighting_scheme calc
_refine_ls_wR_factor_gt 0.0671
_refine_ls_wR_factor_ref 0.0793
_reflns_Friedel_coverage 0.000
_reflns_number_gt 3439
_reflns_number_total 5709
_reflns_threshold_expression 'I > 2\s(I)'
_cod_data_source_file d2dt00890d3.cif
_cod_data_source_block klk12
_cod_database_code 7710073
_shelx_shelxl_version_number 2018/3
_shelx_space_group_comment
;
The symmetry employed for this shelxl refinement is uniquely defined
by the following loop, which should always be used as a source of
symmetry information in preference to the above space-group names.
They are only intended as comments.
;
_shelx_estimated_absorpt_t_max 0.692
_shelx_estimated_absorpt_t_min 0.504
_olex2_refinement_description
;
1. Fixed Uiso
 At 1.2 times of:
  All C(H,H) groups, All Cl(H,H,H,H,H,H,H,H,H,H,H,H,H,H,H,H,H,H,H,H,H,H,H,H,H,
  H,H,H,H) groups
2. Uiso/Uaniso restraints and constraints
Uanis(C12) = Uanis(C13) = Uanis(C15) = Uanis(C11)
Uanis(C12) = Uanis(C11) = Uanis(C15) = Uanis(C14) = Uanis(C13)
3.a Riding coordinates:
 Cl11(H11,H12,H13,H14,H15,H22,H23,H24,H25,H26,H32,H33,H34,H35,H36,H42,H43,H44,
 H45,H46,H52,H53,H54,H55,H56,H63,H64,H65,H66)
3.b Secondary CH2 refined with riding coordinates:
 C100(H10A,H10B)
;
_olex2_exptl_crystal_mounting_method 'The crystal was mounted on a glass fibre in perfluoroether oil'
_olex2_submission_original_sample_id 'KK III / 10'
_olex2_submission_special_instructions 'No special instructions were received'

loop_
_space_group_symop_operation_xyz
'x, y, z'
'-x+1/2, -y, z+1/2'
'-x, y+1/2, -z+1/2'
'x+1/2, -y+1/2, -z'
'-x, -y, -z'
'x-1/2, y, -z-1/2'
'x, -y-1/2, z-1/2'
'-x-1/2, y-1/2, z'

loop_
_atom_site_label
_atom_site_type_symbol
_atom_site_fract_x
_atom_site_fract_y
_atom_site_fract_z
_atom_site_U_iso_or_equiv
_atom_site_adp_type
_atom_site_occupancy
_atom_site_site_symmetry_order
_atom_site_calc_flag
_atom_site_refinement_flags_posn
_atom_site_refinement_flags_adp
_atom_site_refinement_flags_occupancy
_atom_site_disorder_assembly
_atom_site_disorder_group
Re1 Re 1.21430(3) 0.15365(2) 0.61221(2) 0.01937(9) Uani 1 1 d . . . . .
P1 P 1.06303(17) 0.20188(10) 0.56756(4) 0.0197(4) Uani 1 1 d . . . . .
O1 O 1.4037(4) 0.1549(3) 0.54808(12) 0.0378(13) Uani 1 1 d . . . . .
N1 N 1.3278(5) 0.1597(3) 0.57446(14) 0.0257(14) Uani 1 1 d . . . . .
N10 N 1.2181(6) 0.2575(3) 0.63840(13) 0.0213(13) Uani 1 1 d . . . . .
C11 C 1.0816(7) 0.0912(4) 0.65425(18) 0.0316(9) Uani 1 1 d . . . . .
N11 N 1.1080(5) 0.2950(3) 0.64790(13) 0.0186(14) Uani 1 1 d . . . . .
C12 C 1.1862(7) 0.1122(4) 0.67695(19) 0.0316(9) Uani 1 1 d . . . . .
C13 C 1.2978(7) 0.0808(4) 0.66171(18) 0.0316(9) Uani 1 1 d . . . . .
C14 C 1.2605(7) 0.0377(4) 0.62736(18) 0.0316(9) Uani 1 1 d . . . . .
C15 C 1.1249(7) 0.0431(4) 0.62359(17) 0.0316(9) Uani 1 1 d . . . . .
C21 C 1.0837(6) 0.1638(4) 0.51828(17) 0.0199(16) Uani 1 1 d . . . . .
C22 C 1.0687(7) 0.2068(4) 0.48522(18) 0.0310(19) Uani 1 1 d . . . . .
C23 C 1.0813(8) 0.1750(4) 0.44811(19) 0.039(2) Uani 1 1 d . . . . .
C24 C 1.1071(7) 0.1022(4) 0.44402(19) 0.037(2) Uani 1 1 d . . . . .
C25 C 1.1254(7) 0.0586(4) 0.47684(19) 0.0323(19) Uani 1 1 d . . . . .
C26 C 1.1130(7) 0.0894(4) 0.51405(18) 0.0305(19) Uani 1 1 d . . . . .
C31 C 0.8971(6) 0.1811(3) 0.57968(17) 0.0161(16) Uani 1 1 d . . . . .
C32 C 0.8191(6) 0.1443(4) 0.55356(18) 0.0237(18) Uani 1 1 d . . . . .
C33 C 0.6975(7) 0.1209(4) 0.5650(2) 0.0305(18) Uani 1 1 d . . . . .
C34 C 0.6553(7) 0.1346(4) 0.6026(2) 0.035(2) Uani 1 1 d . . . . .
C35 C 0.7321(7) 0.1731(4) 0.62855(18) 0.0272(19) Uani 1 1 d . . . . .
C36 C 0.8518(7) 0.1978(4) 0.61714(18) 0.0264(17) Uani 1 1 d . . . . .
C41 C 1.0704(7) 0.3006(4) 0.55824(16) 0.0202(17) Uani 1 1 d . . . . .
C42 C 0.9640(6) 0.3434(4) 0.55225(17) 0.0272(18) Uani 1 1 d . . . . .
C43 C 0.9764(7) 0.4183(4) 0.54382(18) 0.033(2) Uani 1 1 d . . . . .
C44 C 1.0984(8) 0.4489(4) 0.54083(18) 0.034(2) Uani 1 1 d . . . . .
C45 C 1.2052(7) 0.4061(4) 0.54675(18) 0.0316(19) Uani 1 1 d . . . . .
C46 C 1.1923(7) 0.3314(4) 0.55527(17) 0.0251(18) Uani 1 1 d . . . . .
C50 C 1.1423(7) 0.3552(4) 0.66722(16) 0.0221(17) Uani 1 1 d . . . . .
C51 C 1.0421(7) 0.4072(4) 0.68052(18) 0.0227(18) Uani 1 1 d . . . . .
C52 C 0.9349(7) 0.4203(4) 0.65700(19) 0.034(2) Uani 1 1 d . . . . .
C53 C 0.8430(7) 0.4697(4) 0.6686(2) 0.047(2) Uani 1 1 d . . . . .
C54 C 0.8576(8) 0.5082(4) 0.7039(2) 0.041(2) Uani 1 1 d . . . . .
C55 C 0.9629(8) 0.4953(4) 0.7267(2) 0.040(2) Uani 1 1 d . . . . .
C56 C 1.0552(7) 0.4449(4) 0.71578(17) 0.0293(19) Uani 1 1 d . . . . .
C61 C 1.3201(6) 0.2963(4) 0.65140(17) 0.0219(18) Uani 1 1 d . . . . .
C62 C 1.2745(7) 0.3594(4) 0.67052(16) 0.0170(16) Uani 1 1 d . . . . .
C63 C 1.3649(7) 0.4103(4) 0.68614(17) 0.0234(17) Uani 1 1 d . . . . .
C64 C 1.4930(7) 0.3964(4) 0.68115(19) 0.0295(19) Uani 1 1 d . . . . .
C65 C 1.5362(6) 0.3327(4) 0.66146(19) 0.0285(19) Uani 1 1 d . . . . .
C66 C 1.4508(7) 0.2823(4) 0.64676(16) 0.0251(18) Uani 1 1 d . . . . .
C100 C 0.9190(7) 0.2627(4) 0.7418(2) 0.048(2) Uani 1 1 d . . . . .
H10A H 0.976129 0.278372 0.720251 0.057 Uiso 1 1 calc R U . . .
H10B H 0.941787 0.291422 0.765328 0.057 Uiso 1 1 calc R U . . .
Cl10 Cl 0.7628(2) 0.28214(17) 0.72896(6) 0.0872(9) Uani 1 1 d . . . . .
Cl11 Cl 0.9446(3) 0.17070(12) 0.75118(7) 0.0863(9) Uani 1 1 d . . . . .
H11 H 0.990613 0.104283 0.659047 0.104 Uiso 1 1 d R U . . .
H12 H 1.182513 0.144463 0.699147 0.104 Uiso 1 1 d R U . . .
H13 H 1.384263 0.085353 0.673287 0.104 Uiso 1 1 d R U . . .
H14 H 1.316383 0.005943 0.612267 0.104 Uiso 1 1 d R U . . .
H15 H 1.071253 0.017583 0.605337 0.104 Uiso 1 1 d R U . . .
H22 H 1.054673 0.259654 0.488087 0.104 Uiso 1 1 d R U . . .
H23 H 1.068173 0.205423 0.424697 0.104 Uiso 1 1 d R U . . .
H24 H 1.113543 0.080163 0.417567 0.104 Uiso 1 1 d R U . . .
H25 H 1.150523 0.007053 0.473677 0.104 Uiso 1 1 d R U . . .
H26 H 1.125043 0.058043 0.537357 0.104 Uiso 1 1 d R U . . .
H32 H 0.848883 0.135203 0.527107 0.104 Uiso 1 1 d R U . . .
H33 H 0.645013 0.093513 0.546257 0.104 Uiso 1 1 d R U . . .
H34 H 0.570123 0.118483 0.610477 0.104 Uiso 1 1 d R U . . .
H35 H 0.702733 0.181304 0.655597 0.104 Uiso 1 1 d R U . . .
H36 H 0.906013 0.227433 0.635337 0.104 Uiso 1 1 d R U . . .
H42 H 0.879573 0.320034 0.554237 0.104 Uiso 1 1 d R U . . .
H43 H 0.899403 0.448434 0.541147 0.104 Uiso 1 1 d R U . . .
H44 H 1.109543 0.500064 0.533857 0.104 Uiso 1 1 d R U . . .
H45 H 1.291363 0.428364 0.545237 0.104 Uiso 1 1 d R U . . .
H46 H 1.267513 0.299674 0.559467 0.104 Uiso 1 1 d R U . . .
H52 H 0.927943 0.393924 0.631917 0.104 Uiso 1 1 d R U . . .
H53 H 0.766083 0.476854 0.652937 0.104 Uiso 1 1 d R U . . .
H54 H 0.794013 0.543974 0.712217 0.104 Uiso 1 1 d R U . . .
H55 H 0.971683 0.521683 0.751747 0.104 Uiso 1 1 d R U . . .
H56 H 1.129053 0.435264 0.732737 0.104 Uiso 1 1 d R U . . .
H63 H 1.339023 0.453434 0.700217 0.104 Uiso 1 1 d R U . . .
H64 H 1.555843 0.430624 0.692447 0.104 Uiso 1 1 d R U . . .
H65 H 1.626703 0.325764 0.657737 0.104 Uiso 1 1 d R U . . .
H66 H 1.481063 0.236423 0.634587 0.104 Uiso 1 1 d R U . . .

loop_
_atom_site_aniso_label
_atom_site_aniso_U_11
_atom_site_aniso_U_22
_atom_site_aniso_U_33
_atom_site_aniso_U_23
_atom_site_aniso_U_13
_atom_site_aniso_U_12
Re1 0.02075(16) 0.01757(16) 0.01979(14) 0.00043(15) -0.00159(14) 0.00069(16)
P1 0.0216(11) 0.0182(12) 0.0194(9) 0.0002(9) 0.0003(8) 0.0005(10)
O1 0.026(3) 0.050(4) 0.037(3) 0.003(3) 0.012(2) -0.001(3)
N1 0.024(4) 0.026(4) 0.028(3) 0.006(3) -0.013(3) 0.008(3)
N10 0.026(3) 0.016(3) 0.021(3) -0.005(2) -0.006(3) -0.001(4)
C11 0.041(2) 0.022(2) 0.0323(18) 0.0157(15) 0.0001(16) 0.0032(19)
N11 0.016(3) 0.019(4) 0.021(3) 0.005(3) 0.005(2) 0.003(3)
C12 0.041(2) 0.022(2) 0.0323(18) 0.0157(15) 0.0001(16) 0.0032(19)
C13 0.041(2) 0.022(2) 0.0323(18) 0.0157(15) 0.0001(16) 0.0032(19)
C14 0.041(2) 0.022(2) 0.0323(18) 0.0157(15) 0.0001(16) 0.0032(19)
C15 0.041(2) 0.022(2) 0.0323(18) 0.0157(15) 0.0001(16) 0.0032(19)
C21 0.013(4) 0.015(5) 0.031(4) 0.003(3) -0.005(3) -0.003(4)
C22 0.041(5) 0.027(5) 0.025(4) 0.001(4) -0.002(3) 0.002(4)
C23 0.065(6) 0.032(6) 0.019(4) 0.002(4) -0.008(4) -0.003(5)
C24 0.032(5) 0.046(6) 0.032(5) -0.011(4) 0.001(4) -0.009(5)
C25 0.039(5) 0.027(5) 0.030(4) -0.007(4) -0.002(4) 0.002(4)
C26 0.038(5) 0.026(5) 0.028(4) -0.005(4) -0.003(3) -0.004(4)
C31 0.013(4) 0.012(4) 0.023(4) -0.005(3) 0.004(3) 0.004(3)
C32 0.018(4) 0.017(5) 0.036(4) 0.002(3) -0.001(3) 0.003(3)
C33 0.026(5) 0.027(5) 0.039(4) -0.008(4) 0.000(4) 0.000(4)
C34 0.017(4) 0.031(6) 0.057(5) 0.006(4) 0.004(4) -0.005(4)
C35 0.027(4) 0.029(5) 0.026(4) 0.002(3) 0.004(3) 0.005(4)
C36 0.027(4) 0.020(4) 0.033(4) 0.004(4) 0.002(4) -0.005(4)
C41 0.036(5) 0.011(4) 0.014(3) 0.000(3) -0.003(3) -0.005(4)
C42 0.028(4) 0.024(5) 0.030(4) 0.003(4) -0.005(3) 0.009(4)
C43 0.044(6) 0.021(5) 0.033(4) 0.000(4) -0.002(4) 0.014(5)
C44 0.056(6) 0.016(5) 0.030(4) 0.001(4) -0.004(4) -0.009(5)
C45 0.045(5) 0.026(5) 0.023(4) 0.002(3) -0.003(4) 0.005(5)
C46 0.037(5) 0.019(5) 0.020(4) -0.002(3) -0.004(3) -0.006(4)
C50 0.047(5) 0.011(5) 0.008(3) 0.000(3) -0.004(3) -0.005(5)
C51 0.033(5) 0.012(4) 0.023(4) 0.007(3) 0.013(3) 0.002(4)
C52 0.027(5) 0.030(5) 0.044(5) 0.007(4) 0.004(4) 0.005(4)
C53 0.035(5) 0.039(6) 0.067(6) 0.006(5) -0.001(4) 0.017(5)
C54 0.039(5) 0.022(5) 0.061(5) 0.007(4) 0.022(4) 0.010(5)
C55 0.054(6) 0.022(5) 0.045(5) 0.005(4) 0.026(4) -0.004(5)
C56 0.035(5) 0.030(5) 0.023(4) 0.002(4) 0.010(3) -0.003(4)
C61 0.020(5) 0.022(5) 0.024(4) 0.005(3) 0.004(3) -0.001(4)
C62 0.022(4) 0.018(5) 0.011(3) 0.003(3) 0.003(3) 0.008(4)
C63 0.030(5) 0.020(5) 0.020(4) 0.000(3) -0.006(3) 0.005(4)
C64 0.036(5) 0.018(5) 0.035(4) 0.004(4) -0.009(4) -0.003(4)
C65 0.018(4) 0.033(6) 0.034(4) 0.006(4) 0.000(3) -0.004(4)
C66 0.034(5) 0.018(5) 0.023(4) 0.005(3) -0.005(3) -0.003(4)
C100 0.062(6) 0.029(6) 0.052(5) -0.001(4) -0.005(4) 0.007(5)
Cl10 0.0664(19) 0.128(3) 0.0668(15) -0.0215(16) -0.0273(13) 0.0194(18)
Cl11 0.119(3) 0.0403(17) 0.0999(19) 0.0146(15) 0.0598(17) 0.0164(17)

loop_
_atom_type_symbol
_atom_type_description
_atom_type_scat_dispersion_real
_atom_type_scat_dispersion_imag
_atom_type_scat_source
C C 0.0033 0.0016 'International Tables Vol C Tables 4.2.6.8 and 6.1.1.4'
H H 0.0000 0.0000 'International Tables Vol C Tables 4.2.6.8 and 6.1.1.4'
Cl Cl 0.1484 0.1585 'International Tables Vol C Tables 4.2.6.8 and 6.1.1.4'
N N 0.0061 0.0033 'International Tables Vol C Tables 4.2.6.8 and 6.1.1.4'
O O 0.0106 0.0060 'International Tables Vol C Tables 4.2.6.8 and 6.1.1.4'
P P 0.1023 0.0942 'International Tables Vol C Tables 4.2.6.8 and 6.1.1.4'
Re Re -1.0185 7.2310 'International Tables Vol C Tables 4.2.6.8 and 6.1.1.4'

loop_
_geom_angle_atom_site_label_1
_geom_angle_atom_site_label_2
_geom_angle_atom_site_label_3
_geom_angle
_geom_angle_site_symmetry_1
_geom_angle_site_symmetry_3
_geom_angle_publ_flag
N1 Re1 P1 87.53(15) . . ?
N1 Re1 N10 104.1(2) . . ?
N1 Re1 C11 153.9(3) . . ?
N1 Re1 C12 142.5(2) . . ?
N1 Re1 C13 108.4(2) . . ?
N1 Re1 C14 94.7(2) . . ?
N1 Re1 C15 117.6(2) . . ?
N10 Re1 P1 87.26(15) . . ?
N10 Re1 C11 101.1(2) . . ?
N10 Re1 C12 83.8(2) . . ?
N10 Re1 C13 101.5(2) . . ?
N10 Re1 C14 138.9(2) . . ?
N10 Re1 C15 137.9(2) . . ?
C11 Re1 P1 100.46(18) . . ?
C11 Re1 C12 34.9(2) . . ?
C11 Re1 C13 59.3(3) . . ?
C12 Re1 P1 129.79(18) . . ?
C13 Re1 P1 158.97(18) . . ?
C13 Re1 C12 34.9(2) . . ?
C14 Re1 P1 130.27(18) . . ?
C14 Re1 C11 61.1(2) . . ?
C14 Re1 C12 60.3(2) . . ?
C14 Re1 C13 37.5(2) . . ?
C14 Re1 C15 37.1(2) . . ?
C15 Re1 P1 99.49(17) . . ?
C15 Re1 C11 36.8(2) . . ?
C15 Re1 C12 60.0(2) . . ?
C15 Re1 C13 61.3(2) . . ?
C21 P1 Re1 111.8(2) . . ?
C31 P1 Re1 114.4(2) . . ?
C31 P1 C21 104.0(3) . . ?
C31 P1 C41 106.5(3) . . ?
C41 P1 Re1 116.7(2) . . ?
C41 P1 C21 102.0(3) . . ?
O1 N1 Re1 172.2(5) . . ?
N11 N10 Re1 122.2(4) . . ?
C61 N10 Re1 128.8(5) . . ?
C61 N10 N11 108.9(5) . . ?
Re1 C11 H11 124.2 . . ?
C12 C11 Re1 74.7(4) . . ?
C12 C11 C15 108.9(7) . . ?
C12 C11 H11 126.4 . . ?
C15 C11 Re1 69.9(4) . . ?
C15 C11 H11 124.6 . . ?
C50 N11 N10 107.5(5) . . ?
Re1 C12 H12 123.4 . . ?
C11 C12 Re1 70.4(4) . . ?
C11 C12 C13 109.6(6) . . ?
C11 C12 H12 125.1 . . ?
C13 C12 Re1 71.2(4) . . ?
C13 C12 H12 125.2 . . ?
Re1 C13 H13 125.9 . . ?
C12 C13 Re1 73.9(4) . . ?
C12 C13 C14 107.1(6) . . ?
C12 C13 H13 125.4 . . ?
C14 C13 Re1 67.9(4) . . ?
C14 C13 H13 127.4 . . ?
Re1 C14 H14 124.9 . . ?
C13 C14 Re1 74.6(4) . . ?
C13 C14 H14 125.7 . . ?
C15 C14 Re1 72.4(4) . . ?
C15 C14 C13 107.4(6) . . ?
C15 C14 H14 126.3 . . ?
Re1 C15 H15 124.3 . . ?
C11 C15 Re1 73.3(4) . . ?
C11 C15 H15 125.7 . . ?
C14 C15 Re1 70.4(4) . . ?
C14 C15 C11 106.8(6) . . ?
C14 C15 H15 127.4 . . ?
C22 C21 P1 121.5(5) . . ?
C22 C21 C26 119.3(6) . . ?
C26 C21 P1 119.2(5) . . ?
C21 C22 C23 119.6(7) . . ?
C21 C22 H22 119.5 . . ?
C23 C22 H22 120.8 . . ?
C22 C23 H23 119.3 . . ?
C24 C23 C22 121.0(6) . . ?
C24 C23 H23 119.6 . . ?
C23 C24 C25 120.2(6) . . ?
C23 C24 H24 120.2 . . ?
C25 C24 H24 119.6 . . ?
C24 C25 C26 119.5(7) . . ?
C24 C25 H25 119.8 . . ?
C26 C25 H25 120.7 . . ?
C21 C26 H26 120.4 . . ?
C25 C26 C21 120.3(6) . . ?
C25 C26 H26 119.3 . . ?
C32 C31 P1 121.1(5) . . ?
C32 C31 C36 119.7(6) . . ?
C36 C31 P1 119.1(5) . . ?
C31 C32 C33 120.4(6) . . ?
C31 C32 H32 119.5 . . ?
C33 C32 H32 120.1 . . ?
C32 C33 H33 119.0 . . ?
C34 C33 C32 119.6(6) . . ?
C34 C33 H33 121.4 . . ?
C33 C34 C35 120.1(6) . . ?
C33 C34 H34 119.6 . . ?
C35 C34 H34 120.3 . . ?
C34 C35 C36 120.5(6) . . ?
C34 C35 H35 119.7 . . ?
C36 C35 H35 119.8 . . ?
C31 C36 H36 119.6 . . ?
C35 C36 C31 119.6(6) . . ?
C35 C36 H36 120.9 . . ?
C42 C41 P1 123.3(6) . . ?
C42 C41 C46 120.0(6) . . ?
C46 C41 P1 116.6(6) . . ?
C41 C42 C43 120.5(7) . . ?
C41 C42 H42 118.2 . . ?
C43 C42 H42 121.3 . . ?
C42 C43 H43 119.2 . . ?
C44 C43 C42 119.3(7) . . ?
C44 C43 H43 121.5 . . ?
C43 C44 H44 120.8 . . ?
C45 C44 C43 120.3(7) . . ?
C45 C44 H44 118.9 . . ?
C44 C45 C46 120.2(7) . . ?
C44 C45 H45 120.0 . . ?
C46 C45 H45 119.8 . . ?
C41 C46 C45 119.7(7) . . ?
C41 C46 H46 118.8 . . ?
C45 C46 H46 121.5 . . ?
N11 C50 C51 119.2(7) . . ?
N11 C50 C62 110.8(6) . . ?
C62 C50 C51 130.0(7) . . ?
C52 C51 C50 119.9(6) . . ?
C56 C51 C50 120.7(6) . . ?
C56 C51 C52 119.4(7) . . ?
C51 C52 H52 118.4 . . ?
C53 C52 C51 120.5(7) . . ?
C53 C52 H52 121.2 . . ?
C52 C53 C54 119.9(7) . . ?
C52 C53 H53 120.5 . . ?
C54 C53 H53 119.6 . . ?
C53 C54 H54 120.7 . . ?
C55 C54 C53 119.3(7) . . ?
C55 C54 H54 120.0 . . ?
C54 C55 C56 121.6(7) . . ?
C54 C55 H55 119.0 . . ?
C56 C55 H55 119.4 . . ?
C51 C56 H56 119.9 . . ?
C55 C56 C51 119.4(7) . . ?
C55 C56 H56 120.7 . . ?
N10 C61 C62 108.1(6) . . ?
N10 C61 C66 129.6(7) . . ?
C66 C61 C62 122.2(7) . . ?
C50 C62 C61 104.7(6) . . ?
C50 C62 C63 136.6(7) . . ?
C61 C62 C63 118.7(7) . . ?
C62 C63 H63 122.1 . . ?
C64 C63 C62 118.7(6) . . ?
C64 C63 H63 119.2 . . ?
C63 C64 C65 121.4(7) . . ?
C63 C64 H64 119.1 . . ?
C65 C64 H64 119.4 . . ?
C64 C65 H65 118.9 . . ?
C66 C65 C64 120.8(6) . . ?
C66 C65 H65 120.2 . . ?
C61 C66 H66 121.1 . . ?
C65 C66 C61 118.2(7) . . ?
C65 C66 H66 120.7 . . ?
H10A C100 H10B 107.8 . . ?
Cl10 C100 H10A 109.0 . . ?
Cl10 C100 H10B 109.0 . . ?
Cl11 C100 H10A 109.0 . . ?
Cl11 C100 H10B 109.0 . . ?
Cl11 C100 Cl10 113.1(5) . . ?

loop_
_geom_bond_atom_site_label_1
_geom_bond_atom_site_label_2
_geom_bond_distance
_geom_bond_site_symmetry_2
_geom_bond_publ_flag
Re1 P1 2.3692(17) . ?
Re1 N1 1.758(5) . ?
Re1 N10 2.095(5) . ?
Re1 C11 2.301(6) . ?
Re1 C12 2.356(6) . ?
Re1 C13 2.322(6) . ?
Re1 C14 2.231(7) . ?
Re1 C15 2.257(7) . ?
P1 C21 1.834(6) . ?
P1 C31 1.826(6) . ?
P1 C41 1.829(6) . ?
O1 N1 1.205(6) . ?
N10 N11 1.379(7) . ?
N10 C61 1.356(8) . ?
C11 C12 1.396(9) . ?
C11 C15 1.439(8) . ?
C11 H11 0.9968 . ?
N11 C50 1.330(7) . ?
C12 C13 1.403(9) . ?
C12 H12 0.9602 . ?
C13 C14 1.465(9) . ?
C13 H13 0.9924 . ?
C14 C15 1.429(9) . ?
C14 H14 0.9713 . ?
C15 H15 0.9600 . ?
C21 C22 1.383(8) . ?
C21 C26 1.400(8) . ?
C22 C23 1.401(8) . ?
C22 H22 0.9798 . ?
C23 C24 1.361(9) . ?
C23 H23 0.9833 . ?
C24 C25 1.389(9) . ?
C24 H24 0.9915 . ?
C25 C26 1.396(8) . ?
C25 H25 0.9814 . ?
C26 H26 0.9880 . ?
C31 C32 1.385(8) . ?
C31 C36 1.398(8) . ?
C32 C33 1.399(8) . ?
C32 H32 0.9704 . ?
C33 C34 1.382(8) . ?
C33 H33 0.9795 . ?
C34 C35 1.388(9) . ?
C34 H34 0.9780 . ?
C35 C36 1.389(9) . ?
C35 H35 0.9853 . ?
C36 H36 1.0005 . ?
C41 C42 1.376(8) . ?
C41 C46 1.399(8) . ?
C42 C43 1.403(9) . ?
C42 H42 0.9837 . ?
C43 C44 1.398(9) . ?
C43 H43 0.9804 . ?
C44 C45 1.379(9) . ?
C44 H44 0.9691 . ?
C45 C46 1.399(8) . ?
C45 H45 0.9913 . ?
C46 H46 0.9889 . ?
C50 C51 1.485(9) . ?
C50 C62 1.392(9) . ?
C51 C52 1.402(9) . ?
C51 C56 1.394(8) . ?
C52 C53 1.377(9) . ?
C52 H52 0.9851 . ?
C53 C54 1.404(9) . ?
C53 H53 0.9762 . ?
C54 C55 1.370(10) . ?
C54 H54 0.9750 . ?
C55 C56 1.385(9) . ?
C55 H55 0.9873 . ?
C56 H56 0.9823 . ?
C61 C62 1.408(9) . ?
C61 C66 1.402(8) . ?
C62 C63 1.430(9) . ?
C63 C64 1.376(9) . ?
C63 H63 0.9603 . ?
C64 C65 1.417(9) . ?
C64 H64 0.9853 . ?
C65 C66 1.378(9) . ?
C65 H65 0.9648 . ?
C66 H66 0.9862 . ?
C100 H10A 0.9900 . ?
C100 H10B 0.9900 . ?
C100 Cl10 1.731(7) . ?
C100 Cl11 1.729(7) . ?

loop_
_geom_torsion_atom_site_label_1
_geom_torsion_atom_site_label_2
_geom_torsion_atom_site_label_3
_geom_torsion_atom_site_label_4
_geom_torsion
_geom_torsion_site_symmetry_1
_geom_torsion_site_symmetry_2
_geom_torsion_site_symmetry_3
_geom_torsion_site_symmetry_4
_geom_torsion_publ_flag
Re1 P1 C21 C22 -141.3(5) . . . . ?
Re1 P1 C21 C26 39.9(6) . . . . ?
Re1 P1 C31 C32 -122.3(5) . . . . ?
Re1 P1 C31 C36 52.7(6) . . . . ?
Re1 P1 C41 C42 -143.7(5) . . . . ?
Re1 P1 C41 C46 39.7(5) . . . . ?
Re1 N10 N11 C50 174.2(4) . . . . ?
Re1 N10 C61 C62 -173.8(4) . . . . ?
Re1 N10 C61 C66 8.7(10) . . . . ?
Re1 C11 C12 C13 -60.7(5) . . . . ?
Re1 C11 C15 C14 62.8(5) . . . . ?
Re1 C12 C13 C14 -60.0(4) . . . . ?
Re1 C13 C14 C15 -65.5(5) . . . . ?
Re1 C14 C15 C11 -64.7(5) . . . . ?
P1 C21 C22 C23 -177.9(5) . . . . ?
P1 C21 C26 C25 178.0(5) . . . . ?
P1 C31 C32 C33 172.2(5) . . . . ?
P1 C31 C36 C35 -171.0(5) . . . . ?
P1 C41 C42 C43 -177.6(5) . . . . ?
P1 C41 C46 C45 177.7(4) . . . . ?
N10 N11 C50 C51 178.8(5) . . . . ?
N10 N11 C50 C62 0.7(7) . . . . ?
N10 C61 C62 C50 -0.8(7) . . . . ?
N10 C61 C62 C63 -178.6(5) . . . . ?
N10 C61 C66 C65 177.0(6) . . . . ?
C11 C12 C13 Re1 60.2(5) . . . . ?
C11 C12 C13 C14 0.2(8) . . . . ?
N11 N10 C61 C62 1.3(6) . . . . ?
N11 N10 C61 C66 -176.2(6) . . . . ?
N11 C50 C51 C52 -37.0(9) . . . . ?
N11 C50 C51 C56 144.8(6) . . . . ?
N11 C50 C62 C61 0.1(7) . . . . ?
N11 C50 C62 C63 177.2(6) . . . . ?
C12 C11 C15 Re1 -65.1(5) . . . . ?
C12 C11 C15 C14 -2.2(8) . . . . ?
C12 C13 C14 Re1 64.0(5) . . . . ?
C12 C13 C14 C15 -1.5(7) . . . . ?
C13 C14 C15 Re1 67.0(5) . . . . ?
C13 C14 C15 C11 2.3(7) . . . . ?
C15 C11 C12 Re1 62.0(5) . . . . ?
C15 C11 C12 C13 1.3(8) . . . . ?
C21 P1 C31 C32 0.0(6) . . . . ?
C21 P1 C31 C36 175.0(5) . . . . ?
C21 P1 C41 C42 94.2(5) . . . . ?
C21 P1 C41 C46 -82.5(5) . . . . ?
C21 C22 C23 C24 0.5(12) . . . . ?
C22 C21 C26 C25 -0.8(10) . . . . ?
C22 C23 C24 C25 -2.0(12) . . . . ?
C23 C24 C25 C26 2.0(11) . . . . ?
C24 C25 C26 C21 -0.6(10) . . . . ?
C26 C21 C22 C23 0.9(10) . . . . ?
C31 P1 C21 C22 94.7(6) . . . . ?
C31 P1 C21 C26 -84.1(6) . . . . ?
C31 P1 C41 C42 -14.5(6) . . . . ?
C31 P1 C41 C46 168.8(4) . . . . ?
C31 C32 C33 C34 -0.1(10) . . . . ?
C32 C31 C36 C35 4.0(10) . . . . ?
C32 C33 C34 C35 1.7(11) . . . . ?
C33 C34 C35 C36 -0.4(11) . . . . ?
C34 C35 C36 C31 -2.5(10) . . . . ?
C36 C31 C32 C33 -2.7(10) . . . . ?
C41 P1 C21 C22 -15.9(6) . . . . ?
C41 P1 C21 C26 165.3(5) . . . . ?
C41 P1 C31 C32 107.3(5) . . . . ?
C41 P1 C31 C36 -77.8(5) . . . . ?
C41 C42 C43 C44 1.2(10) . . . . ?
C42 C41 C46 C45 0.9(9) . . . . ?
C42 C43 C44 C45 -1.0(10) . . . . ?
C43 C44 C45 C46 0.9(10) . . . . ?
C44 C45 C46 C41 -0.8(9) . . . . ?
C46 C41 C42 C43 -1.1(9) . . . . ?
C50 C51 C52 C53 -178.4(7) . . . . ?
C50 C51 C56 C55 177.4(6) . . . . ?
C50 C62 C63 C64 -175.5(7) . . . . ?
C51 C50 C62 C61 -177.8(6) . . . . ?
C51 C50 C62 C63 -0.6(12) . . . . ?
C51 C52 C53 C54 1.0(11) . . . . ?
C52 C51 C56 C55 -0.8(10) . . . . ?
C52 C53 C54 C55 -0.7(12) . . . . ?
C53 C54 C55 C56 -0.3(11) . . . . ?
C54 C55 C56 C51 1.1(11) . . . . ?
C56 C51 C52 C53 -0.2(11) . . . . ?
C61 N10 N11 C50 -1.3(6) . . . . ?
C61 C62 C63 C64 1.4(9) . . . . ?
C62 C50 C51 C52 140.7(7) . . . . ?
C62 C50 C51 C56 -37.5(10) . . . . ?
C62 C61 C66 C65 -0.2(9) . . . . ?
C62 C63 C64 C65 -0.8(10) . . . . ?
C63 C64 C65 C66 -0.3(10) . . . . ?
C64 C65 C66 C61 0.8(9) . . . . ?
C66 C61 C62 C50 176.9(6) . . . . ?
C66 C61 C62 C63 -0.9(9) . . . . ?
